data_7158239
loop_
_publ_author_name
'Chen, Huiqing'
'Tang, Jie'
'Liu, Ting'
'Yu, Li-Fang'
'Xing, Dong'
'Yang, Fan'

_publ_section_title
;
 Enantioselective synthesis of chiral 3-alkyl-3-nitro-4-chromanones via
 chiral thiourea-catalysed intramolecular Michael-type cyclization.
;
_journal_issue 34
_journal_name_full 'Organic &amp; biomolecular chemistry'
_journal_page_first 7403
_journal_page_last 7408
_journal_paper_doi 10.1039/d1ob01296g
_journal_volume 19
_journal_year 2021
_chemical_absolute_configuration ad
_chemical_formula_sum 'C19 H17 F N2 O5'
_chemical_formula_weight 372.34
_space_group_crystal_system tetragonal
_space_group_IT_number 76
_space_group_name_Hall 'P 4w'
_space_group_name_H-M_alt 'P 41'
_atom_sites_solution_hydrogens geom
_audit_creation_method SHELXL-2013
_audit_update_record
;
2021-07-02 deposited with the CCDC.	2021-08-05 downloaded from the CCDC.
;
_cell_angle_alpha 90
_cell_angle_beta 90
_cell_angle_gamma 90
_cell_formula_units_Z 4
_cell_length_a 9.5302(3)
_cell_length_b 9.5302(3)
_cell_length_c 19.3236(5)
_cell_measurement_reflns_used 9974
_cell_measurement_temperature 293(2)
_cell_measurement_theta_max 140.093
_cell_measurement_theta_min 9.380
_cell_volume 1755.06(9)
_computing_cell_refinement 'Bruker SAINT'
_computing_data_collection 'Bruker APEX2'
_computing_data_reduction 'Bruker SAINT'
_computing_molecular_graphics 'Bruker SHELXTL'
_computing_publication_material 'Bruker SHELXTL'
_computing_structure_refinement 'SHELXL-2013 (Sheldrick, 2013)'
_computing_structure_solution 'SHELXS-97 (Sheldrick 2008)'
_diffrn_ambient_temperature 293(2)
_diffrn_measured_fraction_theta_full 0.984
_diffrn_measured_fraction_theta_max 0.987
_diffrn_measurement_device_type 'Bruker APEX-II CCD'
_diffrn_measurement_method '\f and \w scans'
_diffrn_radiation_type CuK\a
_diffrn_radiation_wavelength 1.54178
_diffrn_reflns_av_R_equivalents 0.0372
_diffrn_reflns_av_unetI/netI 0.0277
_diffrn_reflns_Laue_measured_fraction_full 0.984
_diffrn_reflns_Laue_measured_fraction_max 0.987
_diffrn_reflns_limit_h_max 9
_diffrn_reflns_limit_h_min -10
_diffrn_reflns_limit_k_max 11
_diffrn_reflns_limit_k_min -11
_diffrn_reflns_limit_l_max 22
_diffrn_reflns_limit_l_min -23
_diffrn_reflns_number 16115
_diffrn_reflns_point_group_measured_fraction_full 0.981
_diffrn_reflns_point_group_measured_fraction_max 0.984
_diffrn_reflns_theta_full 67.679
_diffrn_reflns_theta_max 67.489
_diffrn_reflns_theta_min 4.640
_exptl_absorpt_coefficient_mu 0.931
_exptl_absorpt_correction_T_max 0.7533
_exptl_absorpt_correction_T_min 0.5199
_exptl_absorpt_correction_type multi-scan
_exptl_absorpt_process_details sadabs
_exptl_crystal_colour colorless
_exptl_crystal_density_diffrn 1.409
_exptl_crystal_description prismatic
_exptl_crystal_F_000 776
_exptl_crystal_size_max 0.200
_exptl_crystal_size_mid 0.170
_exptl_crystal_size_min 0.140
_refine_diff_density_max 0.090
_refine_diff_density_min -0.098
_refine_diff_density_rms 0.020
_refine_ls_abs_structure_details
; 
 Flack x determined using 1385 quotients [(I+)-(I-)]/[(I+)+(I-)] 
 (Parsons and Flack (2004), Acta Cryst. A60, s61). 
;
_refine_ls_abs_structure_Flack 0.03(7)
_refine_ls_extinction_coef 0.021(2)
_refine_ls_extinction_expression Fc^*^=kFc[1+0.001xFc^2^\l^3^/sin(2\q)]^-1/4^
_refine_ls_extinction_method SHELXL
_refine_ls_goodness_of_fit_ref 1.048
_refine_ls_hydrogen_treatment constr
_refine_ls_matrix_type full
_refine_ls_number_parameters 246
_refine_ls_number_reflns 3121
_refine_ls_number_restraints 1
_refine_ls_restrained_S_all 1.047
_refine_ls_R_factor_all 0.0307
_refine_ls_R_factor_gt 0.0290
_refine_ls_shift/su_max 0.000
_refine_ls_shift/su_mean 0.000
_refine_ls_structure_factor_coef Fsqd
_refine_ls_weighting_details 'w=1/[\s^2^(Fo^2^)+(0.0335P)^2^+0.1536P] where P=(Fo^2^+2Fc^2^)/3'
_refine_ls_weighting_scheme calc
_refine_ls_wR_factor_gt 0.0713
_refine_ls_wR_factor_ref 0.0726
_reflns_Friedel_coverage 0.930
_reflns_Friedel_fraction_full 0.978
_reflns_Friedel_fraction_max 0.981
_reflns_number_gt 2995
_reflns_number_total 3121
_reflns_threshold_expression 'I > 2\s(I)'
_cod_data_source_file d1ob01296g2.cif
_cod_data_source_block cu_d8v19901_0m
_cod_depositor_comments 'Adding full bibliography for 7158239.cif.'
_cod_original_cell_volume 1755.06(12)
_cod_database_code 7158239
_shelx_space_group_comment
; 
The symmetry employed for this shelxl refinement is uniquely defined 
by the following loop, which should always be used as a source of 
symmetry information in preference to the above space-group names. 
They are only intended as comments. 
;
_shelx_estimated_absorpt_t_min 0.836
_shelx_estimated_absorpt_t_max 0.881
_shelxl_version_number 2013-4

loop_
_space_group_symop_operation_xyz
'x, y, z'
'-x, -y, z+1/2'
'-y, x, z+1/4'
'y, -x, z+3/4'

loop_
_atom_site_label
_atom_site_type_symbol
_atom_site_fract_x
_atom_site_fract_y
_atom_site_fract_z
_atom_site_U_iso_or_equiv
_atom_site_adp_type
_atom_site_occupancy
_atom_site_site_symmetry_order
_atom_site_calc_flag
_atom_site_refinement_flags_posn
_atom_site_refinement_flags_adp
_atom_site_refinement_flags_occupancy
_atom_site_disorder_assembly
_atom_site_disorder_group
F1 F 0.08258(18) -0.17728(17) 0.39218(8) 0.0746(5) Uani 1 1 d . . . . .
O1 O 0.5814(2) -0.0652(2) 0.46747(11) 0.0737(5) Uani 1 1 d . . . . .
O2 O 0.32921(15) 0.25721(16) 0.52986(8) 0.0498(4) Uani 1 1 d . . . . .
O3 O 0.4340(2) 0.5806(2) 0.48881(9) 0.0672(5) Uani 1 1 d . . . . .
O4 O 0.7318(2) 0.2264(3) 0.45947(12) 0.0934(7) Uani 1 1 d . . . . .
O5 O 0.7998(2) 0.1412(4) 0.55509(16) 0.1172(10) Uani 1 1 d . . . . .
N1 N 0.3499(2) 0.5860(2) 0.59820(10) 0.0546(5) Uani 1 1 d . . . . .
H1 H 0.3520 0.5473 0.6384 0.065 Uiso 1 1 calc R U . . .
N2 N 0.7089(2) 0.1732(3) 0.51505(12) 0.0700(6) Uani 1 1 d . . . . .
C1 C 0.2734(2) 0.1478(2) 0.49302(10) 0.0445(5) Uani 1 1 d . . . . .
C2 C 0.1297(2) 0.1480(2) 0.48351(12) 0.0502(5) Uani 1 1 d . . . . .
H2 H 0.0758 0.2215 0.5006 0.060 Uiso 1 1 calc R U . . .
C3 C 0.0670(3) 0.0399(3) 0.44892(13) 0.0551(6) Uani 1 1 d . . . . .
H3 H -0.0296 0.0397 0.4421 0.066 Uiso 1 1 calc R U . . .
C4 C 0.1480(3) -0.0689(3) 0.42421(12) 0.0542(6) Uani 1 1 d . . . . .
C5 C 0.2894(3) -0.0733(3) 0.43330(12) 0.0555(6) Uani 1 1 d . . . . .
H5 H 0.3417 -0.1482 0.4164 0.067 Uiso 1 1 calc R U . . .
C6 C 0.3548(2) 0.0369(2) 0.46867(11) 0.0487(5) Uani 1 1 d . . . . .
C7 C 0.5051(2) 0.0292(3) 0.48534(12) 0.0546(6) Uani 1 1 d . . . . .
C8 C 0.5568(2) 0.1455(3) 0.53404(12) 0.0539(6) Uani 1 1 d . . . . .
C9 C 0.4761(2) 0.2827(2) 0.51971(12) 0.0493(5) Uani 1 1 d . . . . .
H9 H 0.4921 0.3113 0.4716 0.059 Uiso 1 1 calc R U . . .
C10 C 0.5130(3) 0.4031(3) 0.56728(13) 0.0565(6) Uani 1 1 d . . . . .
H10A H 0.4929 0.3772 0.6148 0.068 Uiso 1 1 calc R U . . .
H10B H 0.6124 0.4235 0.5637 0.068 Uiso 1 1 calc R U . . .
C11 C 0.4292(2) 0.5319(3) 0.54805(12) 0.0513(5) Uani 1 1 d . . . . .
C12 C 0.5458(3) 0.0941(3) 0.60832(14) 0.0701(7) Uani 1 1 d . . . . .
H12A H 0.5921 0.0051 0.6125 0.105 Uiso 1 1 calc R U . . .
H12B H 0.4487 0.0841 0.6207 0.105 Uiso 1 1 calc R U . . .
H12C H 0.5896 0.1608 0.6387 0.105 Uiso 1 1 calc R U . . .
C13 C 0.2604(3) 0.7072(3) 0.58818(14) 0.0616(7) Uani 1 1 d . . . . .
H13A H 0.3041 0.7684 0.5544 0.074 Uiso 1 1 calc R U . . .
H13B H 0.2551 0.7584 0.6315 0.074 Uiso 1 1 calc R U . . .
C14 C 0.1133(3) 0.6755(2) 0.56445(11) 0.0543(6) Uani 1 1 d . . . . .
C15 C 0.0716(3) 0.5455(3) 0.54059(14) 0.0615(6) Uani 1 1 d . . . . .
H15 H 0.1362 0.4724 0.5392 0.074 Uiso 1 1 calc R U . . .
C16 C -0.0646(3) 0.5222(3) 0.51874(16) 0.0723(7) Uani 1 1 d . . . . .
H16 H -0.0908 0.4336 0.5033 0.087 Uiso 1 1 calc R U . . .
C17 C -0.1609(3) 0.6285(4) 0.51974(17) 0.0795(8) Uani 1 1 d . . . . .
H17 H -0.2524 0.6129 0.5049 0.095 Uiso 1 1 calc R U . . .
C18 C -0.1206(4) 0.7588(4) 0.5429(2) 0.0857(10) Uani 1 1 d . . . . .
H18 H -0.1854 0.8317 0.5437 0.103 Uiso 1 1 calc R U . . .
C19 C 0.0145(4) 0.7824(3) 0.56489(15) 0.0717(8) Uani 1 1 d . . . . .
H19 H 0.0400 0.8713 0.5803 0.086 Uiso 1 1 calc R U . . .

loop_
_atom_site_aniso_label
_atom_site_aniso_U_11
_atom_site_aniso_U_22
_atom_site_aniso_U_33
_atom_site_aniso_U_23
_atom_site_aniso_U_13
_atom_site_aniso_U_12
F1 0.0824(11) 0.0673(10) 0.0742(9) -0.0246(7) -0.0043(8) -0.0031(8)
O1 0.0606(11) 0.0771(13) 0.0834(13) -0.0077(10) 0.0040(9) 0.0268(10)
O2 0.0395(8) 0.0512(8) 0.0588(9) -0.0058(7) 0.0022(6) 0.0035(6)
O3 0.0807(13) 0.0712(12) 0.0499(10) 0.0070(8) 0.0065(8) -0.0070(9)
O4 0.0633(12) 0.137(2) 0.0799(15) 0.0040(13) 0.0237(10) -0.0063(13)
O5 0.0460(11) 0.197(3) 0.1085(19) 0.0117(19) -0.0135(12) 0.0220(14)
N1 0.0647(12) 0.0547(11) 0.0444(9) -0.0005(8) 0.0007(8) -0.0040(9)
N2 0.0447(12) 0.0982(17) 0.0671(15) -0.0095(12) 0.0069(10) 0.0082(11)
C1 0.0467(11) 0.0432(11) 0.0438(11) 0.0025(8) 0.0020(8) 0.0050(9)
C2 0.0452(12) 0.0495(12) 0.0561(12) -0.0027(10) 0.0006(9) 0.0065(9)
C3 0.0494(13) 0.0605(14) 0.0554(12) -0.0032(11) -0.0013(10) 0.0015(11)
C4 0.0616(14) 0.0526(13) 0.0483(11) -0.0054(9) -0.0011(10) -0.0016(11)
C5 0.0646(15) 0.0511(13) 0.0508(12) -0.0036(9) 0.0069(11) 0.0117(11)
C6 0.0493(12) 0.0512(12) 0.0456(11) 0.0053(9) 0.0051(9) 0.0085(9)
C7 0.0508(13) 0.0616(15) 0.0516(13) 0.0062(10) 0.0072(10) 0.0160(11)
C8 0.0395(11) 0.0714(15) 0.0508(12) 0.0012(11) 0.0043(9) 0.0111(10)
C9 0.0408(11) 0.0610(13) 0.0463(11) 0.0019(9) 0.0024(9) 0.0004(9)
C10 0.0468(12) 0.0715(16) 0.0511(12) -0.0019(11) -0.0030(10) -0.0054(11)
C11 0.0513(12) 0.0569(13) 0.0457(12) -0.0003(9) -0.0012(9) -0.0140(10)
C12 0.0677(17) 0.0873(19) 0.0553(14) 0.0118(13) -0.0005(12) 0.0199(15)
C13 0.0822(19) 0.0459(13) 0.0566(13) -0.0069(10) -0.0007(12) -0.0026(12)
C14 0.0713(15) 0.0474(13) 0.0441(11) 0.0009(9) 0.0096(11) 0.0031(11)
C15 0.0652(16) 0.0510(13) 0.0682(14) -0.0029(11) 0.0006(12) 0.0041(12)
C16 0.0687(17) 0.0689(17) 0.0793(18) 0.0006(14) -0.0004(14) -0.0027(14)
C17 0.0614(17) 0.095(2) 0.0818(19) 0.0230(17) 0.0045(14) 0.0014(16)
C18 0.077(2) 0.081(2) 0.099(2) 0.0198(17) 0.0199(17) 0.0253(17)
C19 0.092(2) 0.0505(15) 0.0727(16) 0.0012(12) 0.0201(16) 0.0127(14)

loop_
_atom_type_symbol
_atom_type_description
_atom_type_scat_dispersion_real
_atom_type_scat_dispersion_imag
_atom_type_scat_source
C C 0.0181 0.0091 'International Tables Vol C Tables 4.2.6.8 and 6.1.1.4'
H H 0.0000 0.0000 'International Tables Vol C Tables 4.2.6.8 and 6.1.1.4'
F F 0.0727 0.0534 'International Tables Vol C Tables 4.2.6.8 and 6.1.1.4'
N N 0.0311 0.0180 'International Tables Vol C Tables 4.2.6.8 and 6.1.1.4'
O O 0.0492 0.0322 'International Tables Vol C Tables 4.2.6.8 and 6.1.1.4'

loop_
_geom_angle_atom_site_label_1
_geom_angle_atom_site_label_2
_geom_angle_atom_site_label_3
_geom_angle
_geom_angle_site_symmetry_1
_geom_angle_site_symmetry_3
_geom_angle_publ_flag
C1 O2 C9 115.87(16) . . ?
C11 N1 C13 123.1(2) . . ?
C11 N1 H1 118.5 . . ?
C13 N1 H1 118.5 . . ?
O5 N2 O4 123.4(3) . . ?
O5 N2 C8 119.3(3) . . ?
O4 N2 C8 117.4(2) . . ?
O2 C1 C2 116.90(18) . . ?
O2 C1 C6 122.48(19) . . ?
C2 C1 C6 120.5(2) . . ?
C3 C2 C1 119.8(2) . . ?
C3 C2 H2 120.1 . . ?
C1 C2 H2 120.1 . . ?
C2 C3 C4 119.5(2) . . ?
C2 C3 H3 120.2 . . ?
C4 C3 H3 120.2 . . ?
F1 C4 C5 119.4(2) . . ?
F1 C4 C3 118.3(2) . . ?
C5 C4 C3 122.3(2) . . ?
C4 C5 C6 118.7(2) . . ?
C4 C5 H5 120.6 . . ?
C6 C5 H5 120.6 . . ?
C1 C6 C5 119.1(2) . . ?
C1 C6 C7 120.5(2) . . ?
C5 C6 C7 120.2(2) . . ?
O1 C7 C6 124.2(2) . . ?
O1 C7 C8 121.3(2) . . ?
C6 C7 C8 114.24(18) . . ?
N2 C8 C12 110.5(2) . . ?
N2 C8 C7 106.47(19) . . ?
C12 C8 C7 108.9(2) . . ?
N2 C8 C9 106.6(2) . . ?
C12 C8 C9 114.1(2) . . ?
C7 C8 C9 110.00(18) . . ?
O2 C9 C10 105.80(18) . . ?
O2 C9 C8 108.61(18) . . ?
C10 C9 C8 114.74(19) . . ?
O2 C9 H9 109.2 . . ?
C10 C9 H9 109.2 . . ?
C8 C9 H9 109.2 . . ?
C11 C10 C9 110.14(18) . . ?
C11 C10 H10A 109.6 . . ?
C9 C10 H10A 109.6 . . ?
C11 C10 H10B 109.6 . . ?
C9 C10 H10B 109.6 . . ?
H10A C10 H10B 108.1 . . ?
O3 C11 N1 123.2(2) . . ?
O3 C11 C10 120.9(2) . . ?
N1 C11 C10 115.8(2) . . ?
C8 C12 H12A 109.5 . . ?
C8 C12 H12B 109.5 . . ?
H12A C12 H12B 109.5 . . ?
C8 C12 H12C 109.5 . . ?
H12A C12 H12C 109.5 . . ?
H12B C12 H12C 109.5 . . ?
N1 C13 C14 115.4(2) . . ?
N1 C13 H13A 108.4 . . ?
C14 C13 H13A 108.4 . . ?
N1 C13 H13B 108.4 . . ?
C14 C13 H13B 108.4 . . ?
H13A C13 H13B 107.5 . . ?
C15 C14 C19 117.8(3) . . ?
C15 C14 C13 123.4(2) . . ?
C19 C14 C13 118.8(2) . . ?
C14 C15 C16 121.1(3) . . ?
C14 C15 H15 119.5 . . ?
C16 C15 H15 119.5 . . ?
C17 C16 C15 120.5(3) . . ?
C17 C16 H16 119.8 . . ?
C15 C16 H16 119.8 . . ?
C16 C17 C18 119.1(3) . . ?
C16 C17 H17 120.5 . . ?
C18 C17 H17 120.5 . . ?
C19 C18 C17 120.7(3) . . ?
C19 C18 H18 119.6 . . ?
C17 C18 H18 119.6 . . ?
C18 C19 C14 120.9(3) . . ?
C18 C19 H19 119.6 . . ?
C14 C19 H19 119.6 . . ?

loop_
_geom_bond_atom_site_label_1
_geom_bond_atom_site_label_2
_geom_bond_distance
_geom_bond_site_symmetry_2
_geom_bond_publ_flag
F1 C4 1.356(3) . ?
O1 C7 1.207(3) . ?
O2 C1 1.370(3) . ?
O2 C9 1.434(3) . ?
O3 C11 1.236(3) . ?
O4 N2 1.208(3) . ?
O5 N2 1.200(3) . ?
N1 C11 1.333(3) . ?
N1 C13 1.449(3) . ?
N1 H1 0.8600 . ?
N2 C8 1.519(3) . ?
C1 C2 1.382(3) . ?
C1 C6 1.392(3) . ?
C2 C3 1.365(3) . ?
C2 H2 0.9300 . ?
C3 C4 1.378(3) . ?
C3 H3 0.9300 . ?
C4 C5 1.359(4) . ?
C5 C6 1.400(3) . ?
C5 H5 0.9300 . ?
C6 C7 1.470(3) . ?
C7 C8 1.536(4) . ?
C8 C12 1.520(3) . ?
C8 C9 1.541(3) . ?
C9 C10 1.512(3) . ?
C9 H9 0.9800 . ?
C10 C11 1.510(4) . ?
C10 H10A 0.9700 . ?
C10 H10B 0.9700 . ?
C12 H12A 0.9600 . ?
C12 H12B 0.9600 . ?
C12 H12C 0.9600 . ?
C13 C14 1.506(4) . ?
C13 H13A 0.9700 . ?
C13 H13B 0.9700 . ?
C14 C15 1.380(4) . ?
C14 C19 1.388(4) . ?
C15 C16 1.383(4) . ?
C15 H15 0.9300 . ?
C16 C17 1.367(5) . ?
C16 H16 0.9300 . ?
C17 C18 1.374(5) . ?
C17 H17 0.9300 . ?
C18 C19 1.374(5) . ?
C18 H18 0.9300 . ?
C19 H19 0.9300 . ?

loop_
_geom_hbond_atom_site_label_D
_geom_hbond_atom_site_label_H
_geom_hbond_atom_site_label_A
_geom_hbond_distance_DH
_geom_hbond_distance_HA
_geom_hbond_distance_DA
_geom_hbond_angle_DHA
_geom_hbond_site_symmetry_A
C12 H12B F1 0.96 2.62 3.574(3) 172.4 3
C10 H10A O3 0.97 2.55 3.445(3) 152.6 3_655
N1 H1 O3 0.86 2.31 3.150(3) 164.8 3_655
N1 H1 O3 0.86 2.31 3.150(3) 164.8 3_655
C10 H10A O3 0.97 2.55 3.445(3) 152.6 3_655
C12 H12B F1 0.96 2.62 3.574(3) 172.4 3

loop_
_geom_torsion_atom_site_label_1
_geom_torsion_atom_site_label_2
_geom_torsion_atom_site_label_3
_geom_torsion_atom_site_label_4
_geom_torsion
_geom_torsion_site_symmetry_1
_geom_torsion_site_symmetry_2
_geom_torsion_site_symmetry_3
_geom_torsion_site_symmetry_4
_geom_torsion_publ_flag
C9 O2 C1 C2 -159.49(19) . . . . ?
C9 O2 C1 C6 23.5(3) . . . . ?
O2 C1 C2 C3 -178.2(2) . . . . ?
C6 C1 C2 C3 -1.1(3) . . . . ?
C1 C2 C3 C4 0.4(4) . . . . ?
C2 C3 C4 F1 177.7(2) . . . . ?
C2 C3 C4 C5 0.3(4) . . . . ?
F1 C4 C5 C6 -177.7(2) . . . . ?
C3 C4 C5 C6 -0.4(4) . . . . ?
O2 C1 C6 C5 178.0(2) . . . . ?
C2 C1 C6 C5 1.1(3) . . . . ?
O2 C1 C6 C7 3.6(3) . . . . ?
C2 C1 C6 C7 -173.3(2) . . . . ?
C4 C5 C6 C1 -0.4(3) . . . . ?
C4 C5 C6 C7 174.1(2) . . . . ?
C1 C6 C7 O1 178.2(2) . . . . ?
C5 C6 C7 O1 3.8(3) . . . . ?
C1 C6 C7 C8 3.7(3) . . . . ?
C5 C6 C7 C8 -170.6(2) . . . . ?
O5 N2 C8 C12 6.7(4) . . . . ?
O4 N2 C8 C12 -173.6(3) . . . . ?
O5 N2 C8 C7 -111.4(3) . . . . ?
O4 N2 C8 C7 68.4(3) . . . . ?
O5 N2 C8 C9 131.2(3) . . . . ?
O4 N2 C8 C9 -49.1(3) . . . . ?
O1 C7 C8 N2 36.0(3) . . . . ?
C6 C7 C8 N2 -149.3(2) . . . . ?
O1 C7 C8 C12 -83.1(3) . . . . ?
C6 C7 C8 C12 91.5(2) . . . . ?
O1 C7 C8 C9 151.2(2) . . . . ?
C6 C7 C8 C9 -34.2(3) . . . . ?
C1 O2 C9 C10 -177.94(17) . . . . ?
C1 O2 C9 C8 -54.3(2) . . . . ?
N2 C8 C9 O2 173.91(18) . . . . ?
C12 C8 C9 O2 -63.9(3) . . . . ?
C7 C8 C9 O2 58.9(2) . . . . ?
N2 C8 C9 C10 -68.0(2) . . . . ?
C12 C8 C9 C10 54.3(3) . . . . ?
C7 C8 C9 C10 177.0(2) . . . . ?
O2 C9 C10 C11 -61.0(2) . . . . ?
C8 C9 C10 C11 179.34(19) . . . . ?
C13 N1 C11 O3 0.4(4) . . . . ?
C13 N1 C11 C10 -178.4(2) . . . . ?
C9 C10 C11 O3 -56.4(3) . . . . ?
C9 C10 C11 N1 122.5(2) . . . . ?
C11 N1 C13 C14 89.6(3) . . . . ?
N1 C13 C14 C15 -12.3(3) . . . . ?
N1 C13 C14 C19 169.2(2) . . . . ?
C19 C14 C15 C16 -0.9(4) . . . . ?
C13 C14 C15 C16 -179.4(2) . . . . ?
C14 C15 C16 C17 0.6(5) . . . . ?
C15 C16 C17 C18 -0.2(5) . . . . ?
C16 C17 C18 C19 -0.1(5) . . . . ?
C17 C18 C19 C14 -0.2(5) . . . . ?
C15 C14 C19 C18 0.6(4) . . . . ?
C13 C14 C19 C18 179.2(3) . . . . ?
